data_2209314
loop_
_publ_author_name
'Chopra, Deepak'
'Nagarajan, K.'
'Guru Row, T. N.'

_publ_section_title
;
 1-[1-(4-Fluorophenyl)-2-methyl-5-phenyl-1<i>H</i>-pyrrol-3-yl]ethanone
;
_journal_coeditor_code SJ2058
_journal_issue 6
_journal_name_full 'Acta Crystallographica Section E'
_journal_page_first o2256
_journal_page_last o2258
_journal_paper_doi 10.1107/S1600536806016576
_journal_volume 62
_journal_year 2006
_chemical_formula_iupac 'C19 H16 F N O'
_chemical_formula_moiety 'C19 H16 F N O'
_chemical_formula_sum 'C19 H16 F N O'
_chemical_formula_weight 293.33
_chemical_name_systematic
;
1-[1-(4-Fluorophenyl)-2-methyl-5-phenyl-1H-pyrrol-3-yl]ethanone
;
_space_group_IT_number 14
_symmetry_cell_setting monoclinic
_symmetry_space_group_name_Hall '-P 2ybc'
_symmetry_space_group_name_H-M 'P 1 21/c 1'
_atom_sites_solution_hydrogens geom
_atom_sites_solution_primary direct
_atom_sites_solution_secondary difmap
_cell_angle_alpha 90
_cell_angle_beta 101.979(8)
_cell_angle_gamma 90
_cell_formula_units_Z 8
_cell_length_a 13.398(6)
_cell_length_b 15.838(7)
_cell_length_c 14.680(7)
_cell_measurement_reflns_used 725
_cell_measurement_temperature 290(2)
_cell_measurement_theta_max 26.4
_cell_measurement_theta_min 1.4
_cell_volume 3047(2)
_computing_cell_refinement 'SAINT (Bruker, 2000)'
_computing_data_collection 'SMART (Bruker, 2000)'
_computing_data_reduction SAINT
_computing_molecular_graphics
;
ORTEP-3 for Windows (Farrugia, 1997) and CAMERON (Watkin <i>et al.</i>,
1993)
;
_computing_publication_material 'PLATON (Spek, 1990)'
_computing_structure_refinement 'SHELXL97 (Sheldrick, 1997)'
_computing_structure_solution 'SIR92 (Altomare <i>et al.</i>,  1993)'
_diffrn_ambient_temperature 290(2)
_diffrn_measured_fraction_theta_full 0.999
_diffrn_measured_fraction_theta_max 0.987
_diffrn_measurement_device_type 'Bruker SMART CCD area-detector'
_diffrn_measurement_method '\f and \w'
_diffrn_radiation_monochromator graphite
_diffrn_radiation_source 'fine-focus sealed tube'
_diffrn_radiation_type MoK\a
_diffrn_radiation_wavelength 0.71073
_diffrn_reflns_av_R_equivalents 0.0184
_diffrn_reflns_av_sigmaI/netI 0.0172
_diffrn_reflns_limit_h_max 15
_diffrn_reflns_limit_h_min -16
_diffrn_reflns_limit_k_max 19
_diffrn_reflns_limit_k_min -19
_diffrn_reflns_limit_l_max 18
_diffrn_reflns_limit_l_min -18
_diffrn_reflns_number 24441
_diffrn_reflns_reduction_process
;
 ?
;
_diffrn_reflns_theta_full 25.00
_diffrn_reflns_theta_max 26.37
_diffrn_reflns_theta_min 1.91
_diffrn_standards_number 0
_exptl_absorpt_coefficient_mu 0.087
_exptl_absorpt_correction_T_max 0.9913
_exptl_absorpt_correction_T_min 0.9743
_exptl_absorpt_correction_type multi-scan
_exptl_absorpt_process_details '(SADABS; Sheldrick, 1996)'
_exptl_crystal_colour colorless
_exptl_crystal_density_diffrn 1.279
_exptl_crystal_density_method 'Not Measured'
_exptl_crystal_description block
_exptl_crystal_F_000 1232
_exptl_crystal_size_max 0.30
_exptl_crystal_size_mid 0.25
_exptl_crystal_size_min 0.20
_refine_diff_density_max 0.217
_refine_diff_density_min -0.155
_refine_ls_extinction_method none
_refine_ls_goodness_of_fit_ref 1.028
_refine_ls_hydrogen_treatment mixed
_refine_ls_matrix_type full
_refine_ls_number_parameters 525
_refine_ls_number_reflns 6143
_refine_ls_number_restraints 0
_refine_ls_restrained_S_all 1.028
_refine_ls_R_factor_all 0.0567
_refine_ls_R_factor_gt 0.0420
_refine_ls_shift/su_max 0.000
_refine_ls_shift/su_mean 0.000
_refine_ls_structure_factor_coef Fsqd
_refine_ls_weighting_details 'calc w=1/[\s^2^(Fo^2^)+(0.0691P)^2^+0.4133P] where P=(Fo^2^+2Fc^2^)/3'
_refine_ls_weighting_scheme calc
_refine_ls_wR_factor_gt 0.1104
_refine_ls_wR_factor_ref 0.1204
_reflns_number_gt 4748
_reflns_number_total 6143
_reflns_threshold_expression I>2\s(I)
_cod_data_source_file sj2058.cif
_cod_data_source_block I
_cod_original_sg_symbol_H-M 'P 21/c'
_cod_database_code 2209314
_cod_database_fobs_code 2209314

loop_
_symmetry_equiv_pos_as_xyz
x,y,z
-x,1/2+y,1/2-z
-x,-y,-z
x,1/2-y,1/2+z

loop_
_atom_site_type_symbol
_atom_site_label
_atom_site_fract_x
_atom_site_fract_y
_atom_site_fract_z
_atom_site_U_iso_or_equiv
_atom_site_adp_type
_atom_site_calc_flag
_atom_site_refinement_flags
_atom_site_occupancy
N N1 1.28046(9) 0.30873(8) 0.73561(8) 0.0453(3) Uani d . 1
N N2 0.76449(8) 0.18955(7) 0.67252(8) 0.0415(3) Uani d . 1
F F1 1.19950(11) 0.00793(7) 0.89347(10) 0.1003(4) Uani d . 1
F F2 0.87086(10) 0.46957(8) 0.89391(9) 0.0986(4) Uani d . 1
O O2 1.51397(11) 0.49460(9) 0.80346(12) 0.0920(5) Uani d . 1
O O4 0.86055(10) -0.06091(8) 0.62891(10) 0.0788(4) Uani d . 1
C C1 1.43236(14) 0.50088(11) 0.74864(13) 0.0624(4) Uani d . 1
C C2 1.35656(12) 0.43310(10) 0.73145(11) 0.0506(4) Uani d . 1
C C3 1.25999(12) 0.43468(10) 0.66920(11) 0.0511(4) Uani d . 1
C C4 1.21361(11) 0.35875(9) 0.67204(10) 0.0456(3) Uani d . 1
C C5 1.11642(11) 0.32933(9) 0.61553(10) 0.0467(3) Uani d . 1
C C6 1.03960(12) 0.38775(11) 0.58415(11) 0.0546(4) Uani d . 1
C C7 0.95019(14) 0.36411(14) 0.52512(12) 0.0666(5) Uani d . 1
C C8 0.93470(16) 0.28194(14) 0.49659(14) 0.0756(6) Uani d . 1
C C9 1.00936(16) 0.22302(14) 0.52716(13) 0.0738(5) Uani d . 1
C C10 1.09926(14) 0.24611(11) 0.58577(11) 0.0583(4) Uani d . 1
C C11 1.18765(11) 0.22794(10) 0.83156(10) 0.0487(3) Uani d . 1
C C12 1.16769(14) 0.15250(11) 0.87118(12) 0.0584(4) Uani d . 1
C C13 1.21746(14) 0.08147(10) 0.85231(12) 0.0629(4) Uani d . 1
C C14 1.28572(15) 0.08102(11) 0.79516(13) 0.0636(4) Uani d . 1
C C15 1.30528(13) 0.15644(10) 0.75552(12) 0.0551(4) Uani d . 1
C C16 1.25682(11) 0.22961(9) 0.77384(10) 0.0444(3) Uani d . 1
C C17 1.36723(11) 0.35377(10) 0.77143(10) 0.0481(3) Uani d . 1
C C18 1.45378(15) 0.31628(15) 0.83886(15) 0.0664(5) Uani d . 1
C C19 0.41927(14) 0.29292(12) 0.55803(12) 0.0588(4) Uani d . 1
C C20 0.44588(15) 0.37453(12) 0.54315(12) 0.0633(5) Uani d . 1
C C21 0.54693(16) 0.39521(12) 0.55198(13) 0.0686(5) Uani d . 1
C C22 0.62185(14) 0.33427(10) 0.57365(12) 0.0590(4) Uani d . 1
C C23 0.67174(10) 0.18310(9) 0.60870(9) 0.0418(3) Uani d . 1
C C24 0.79423(10) 0.26066(9) 0.73247(10) 0.0427(3) Uani d . 1
C C25 0.88641(12) 0.30064(10) 0.73441(11) 0.0516(4) Uani d . 1
C C26 0.91254(14) 0.37091(11) 0.78984(13) 0.0614(4) Uani d . 1
C C27 0.84562(14) 0.40006(10) 0.84038(12) 0.0618(4) Uani d . 1
C C28 0.75418(14) 0.36196(12) 0.84013(13) 0.0631(4) Uani d . 1
C C29 0.72908(12) 0.29094(10) 0.78587(11) 0.0518(4) Uani d . 1
C C30 0.66763(11) 0.10499(9) 0.57041(10) 0.0457(3) Uani d . 1
C C31 0.75828(11) 0.06109(9) 0.61032(10) 0.0449(3) Uani d . 1
C C32 0.81696(10) 0.11489(9) 0.67389(10) 0.0445(3) Uani d . 1
C C33 0.91680(12) 0.09982(11) 0.73823(13) 0.0622(4) Uani d . 1
C C34 0.78353(12) -0.02544(10) 0.58886(11) 0.0530(4) Uani d . 1
C C35 0.59606(11) 0.25134(9) 0.58848(9) 0.0440(3) Uani d . 1
C C36 0.49359(11) 0.23166(10) 0.58115(10) 0.0492(4) Uani d . 1
C C37 1.40543(17) 0.58097(12) 0.69558(15) 0.0789(6) Uani d . 1
C C38 0.70983(15) -0.07119(11) 0.51481(14) 0.0693(5) Uani d . 1
H H3 1.2317(12) 0.4798(11) 0.6272(12) 0.058(5) Uiso d . 1
H H6 1.0502(13) 0.4445(12) 0.6046(12) 0.065(5) Uiso d . 1
H H7 0.8991(15) 0.4051(12) 0.5057(14) 0.074(6) Uiso d . 1
H H8 0.8740(17) 0.2639(13) 0.4604(15) 0.090(7) Uiso d . 1
H H9 0.9993(16) 0.1670(13) 0.5117(15) 0.081(6) Uiso d . 1
H H10 1.1528(14) 0.2042(11) 0.6072(12) 0.065(5) Uiso d . 1
H H11 1.1547(12) 0.2798(11) 0.8425(11) 0.052(4) Uiso d . 1
H H12 1.1241(15) 0.1514(12) 0.9118(14) 0.075(6) Uiso d . 1
H H14 1.3204(14) 0.0298(12) 0.7861(13) 0.072(5) Uiso d . 1
H H15 1.3515(14) 0.1574(11) 0.7157(13) 0.063(5) Uiso d . 1
H H18B 1.500(3) 0.293(2) 0.811(2) 0.150(12) Uiso d . 1
H H18A 1.4903(19) 0.3596(16) 0.8759(19) 0.109(8) Uiso d . 1
H H18C 1.434(2) 0.2752(19) 0.879(2) 0.130(10) Uiso d . 1
H H19 0.3468(15) 0.2780(11) 0.5510(12) 0.068(5) Uiso d . 1
H H20 0.3912(13) 0.4164(11) 0.5269(11) 0.058(4) Uiso d . 1
H H21 0.5670(15) 0.4515(13) 0.5413(14) 0.079(6) Uiso d . 1
H H22 0.6901(15) 0.3486(11) 0.5774(13) 0.067(5) Uiso d . 1
H H25 0.9316(13) 0.2794(11) 0.6967(12) 0.060(5) Uiso d . 1
H H26 0.9742(16) 0.3986(12) 0.7926(14) 0.077(6) Uiso d . 1
H H28 0.7091(15) 0.3842(12) 0.8743(14) 0.078(6) Uiso d . 1
H H29 0.6654(14) 0.2622(11) 0.7844(12) 0.060(5) Uiso d . 1
H H30 0.6122(12) 0.0842(9) 0.5231(11) 0.049(4) Uiso d . 1
H H33A 0.9711 0.1146 0.7077 0.093 Uiso calc R 1
H H33B 0.9224 0.0413 0.7555 0.093 Uiso calc R 1
H H33C 0.9212 0.1338 0.7931 0.093 Uiso calc R 1
H H36 0.4747(12) 0.1753(11) 0.5935(11) 0.055(4) Uiso d . 1
H H37A 1.4570 0.6226 0.7171 0.118 Uiso calc R 1
H H37B 1.3408 0.6011 0.7051 0.118 Uiso calc R 1
H H37C 1.4012 0.5707 0.6304 0.118 Uiso calc R 1
H H38A 0.7326 -0.1282 0.5105 0.104 Uiso calc R 1
H H38B 0.7060 -0.0432 0.4561 0.104 Uiso calc R 1
H H38C 0.6436 -0.0715 0.5303 0.104 Uiso calc R 1

loop_
_atom_site_aniso_label
_atom_site_aniso_U_11
_atom_site_aniso_U_22
_atom_site_aniso_U_33
_atom_site_aniso_U_12
_atom_site_aniso_U_13
_atom_site_aniso_U_23
N1 0.0427(6) 0.0492(7) 0.0442(6) -0.0012(5) 0.0095(5) -0.0001(5)
N2 0.0369(6) 0.0406(6) 0.0450(6) 0.0009(5) 0.0039(5) 0.0007(5)
F1 0.1262(11) 0.0598(7) 0.1184(10) -0.0166(7) 0.0336(8) 0.0226(6)
F2 0.1027(9) 0.0770(8) 0.1093(9) -0.0133(7) 0.0067(7) -0.0438(7)
O2 0.0616(8) 0.0902(10) 0.1176(12) -0.0258(7) 0.0031(8) -0.0064(9)
O4 0.0659(8) 0.0554(7) 0.1073(10) 0.0211(6) -0.0001(7) -0.0034(7)
C1 0.0602(10) 0.0610(10) 0.0716(11) -0.0120(8) 0.0265(9) -0.0135(8)
C2 0.0485(8) 0.0524(9) 0.0542(8) -0.0058(7) 0.0182(7) -0.0064(7)
C3 0.0550(9) 0.0479(8) 0.0524(9) 0.0001(7) 0.0160(7) 0.0011(7)
C4 0.0459(8) 0.0482(8) 0.0433(7) 0.0017(6) 0.0109(6) -0.0017(6)
C5 0.0483(8) 0.0532(8) 0.0392(7) 0.0000(6) 0.0102(6) -0.0014(6)
C6 0.0544(9) 0.0582(10) 0.0501(9) 0.0040(7) 0.0083(7) -0.0010(7)
C7 0.0582(10) 0.0815(13) 0.0555(10) 0.0137(9) 0.0012(8) 0.0001(9)
C8 0.0660(12) 0.0915(15) 0.0590(11) -0.0058(10) -0.0107(9) -0.0099(10)
C9 0.0844(13) 0.0650(12) 0.0625(11) -0.0060(10) -0.0067(10) -0.0141(9)
C10 0.0637(10) 0.0561(9) 0.0504(9) 0.0035(8) 0.0012(8) -0.0063(7)
C11 0.0453(8) 0.0513(9) 0.0495(8) -0.0029(7) 0.0094(7) -0.0046(7)
C12 0.0561(10) 0.0655(11) 0.0550(9) -0.0143(8) 0.0144(8) 0.0008(8)
C13 0.0704(11) 0.0482(9) 0.0662(10) -0.0115(8) 0.0056(9) 0.0057(8)
C14 0.0686(11) 0.0480(9) 0.0718(11) 0.0068(8) 0.0095(9) -0.0013(8)
C15 0.0529(9) 0.0579(10) 0.0557(9) 0.0052(7) 0.0142(8) -0.0018(7)
C16 0.0423(7) 0.0469(8) 0.0426(7) -0.0022(6) 0.0058(6) -0.0014(6)
C17 0.0419(8) 0.0578(9) 0.0459(8) -0.0051(6) 0.0122(6) -0.0074(7)
C18 0.0497(10) 0.0790(13) 0.0657(11) -0.0039(9) 0.0010(9) 0.0019(10)
C19 0.0479(9) 0.0719(11) 0.0541(9) 0.0144(8) 0.0053(7) -0.0058(8)
C20 0.0678(11) 0.0650(11) 0.0539(9) 0.0282(9) 0.0055(8) 0.0033(8)
C21 0.0797(13) 0.0484(10) 0.0724(12) 0.0124(9) 0.0035(9) 0.0138(8)
C22 0.0541(10) 0.0517(9) 0.0674(11) 0.0020(7) 0.0038(8) 0.0126(8)
C23 0.0366(7) 0.0436(7) 0.0430(7) 0.0015(6) 0.0029(6) 0.0025(6)
C24 0.0399(7) 0.0421(7) 0.0434(7) 0.0005(6) 0.0026(6) 0.0028(6)
C25 0.0447(8) 0.0543(9) 0.0555(9) -0.0048(7) 0.0098(7) -0.0002(7)
C26 0.0514(9) 0.0579(10) 0.0709(11) -0.0132(8) 0.0038(8) -0.0027(8)
C27 0.0652(11) 0.0497(9) 0.0636(10) -0.0029(8) -0.0028(8) -0.0127(7)
C28 0.0607(10) 0.0651(11) 0.0635(10) 0.0061(8) 0.0128(8) -0.0140(8)
C29 0.0435(8) 0.0547(9) 0.0568(9) -0.0008(7) 0.0094(7) -0.0040(7)
C30 0.0420(8) 0.0458(8) 0.0461(8) 0.0005(6) 0.0019(6) -0.0003(6)
C31 0.0430(8) 0.0424(7) 0.0489(8) 0.0031(6) 0.0085(6) 0.0037(6)
C32 0.0394(7) 0.0448(8) 0.0488(8) 0.0044(6) 0.0075(6) 0.0052(6)
C33 0.0473(9) 0.0598(10) 0.0715(11) 0.0093(7) -0.0056(8) 0.0017(8)
C34 0.0522(9) 0.0446(8) 0.0627(9) 0.0057(7) 0.0134(7) 0.0029(7)
C35 0.0444(8) 0.0453(8) 0.0392(7) 0.0065(6) 0.0014(6) -0.0002(6)
C36 0.0455(8) 0.0515(9) 0.0483(8) 0.0039(7) 0.0042(6) -0.0039(7)
C37 0.0896(14) 0.0597(11) 0.0930(14) -0.0206(10) 0.0320(12) -0.0083(10)
C38 0.0811(12) 0.0476(9) 0.0754(12) 0.0003(8) 0.0077(10) -0.0092(8)

loop_
_atom_type_symbol
_atom_type_description
_atom_type_scat_dispersion_real
_atom_type_scat_dispersion_imag
_atom_type_scat_source
O O 0.0106 0.0060 'International Tables Vol C Tables 4.2.6.8 and 6.1.1.4'
N N 0.0061 0.0033 'International Tables Vol C Tables 4.2.6.8 and 6.1.1.4'
F F 0.0171 0.0103 'International Tables Vol C Tables 4.2.6.8 and 6.1.1.4'
H H 0.0000 0.0000 'International Tables Vol C Tables 4.2.6.8 and 6.1.1.4'
C C 0.0033 0.0016 'International Tables Vol C Tables 4.2.6.8 and 6.1.1.4'

loop_
_geom_angle_atom_site_label_1
_geom_angle_atom_site_label_2
_geom_angle_atom_site_label_3
_geom_angle
C17 N1 C4 109.61(13)
C17 N1 C16 122.84(12)
C4 N1 C16 126.39(12)
C32 N2 C23 109.17(11)
C32 N2 C24 126.22(12)
C23 N2 C24 124.37(11)
C30 C23 N2 107.40(12)
C30 C23 C35 128.36(13)
N2 C23 C35 124.23(12)
C11 C16 C15 120.41(15)
C11 C16 N1 119.20(13)
C15 C16 N1 120.36(14)
C19 C36 C35 120.77(16)
C19 C36 H36 119.8(10)
C35 C36 H36 119.4(10)
C22 C35 C36 118.32(14)
C22 C35 C23 122.98(14)
C36 C35 C23 118.67(13)
C32 C31 C30 107.18(13)
C32 C31 C34 126.79(13)
C30 C31 C34 126.02(14)
N1 C17 C2 107.77(13)
N1 C17 C18 122.03(15)
C2 C17 C18 130.17(15)
C6 C5 C10 117.62(15)
C6 C5 C4 119.04(14)
C10 C5 C4 123.18(14)
C23 C30 C31 108.60(13)
C23 C30 H30 124.7(9)
C31 C30 H30 126.7(9)
C3 C4 N1 106.77(13)
C3 C4 C5 128.45(14)
N1 C4 C5 124.61(13)
C17 C2 C3 106.82(13)
C17 C2 C1 125.95(15)
C3 C2 C1 127.21(15)
C12 C11 C16 119.30(16)
C12 C11 H11 122.3(10)
C16 C11 H11 118.4(10)
F1 C13 C14 118.25(17)
F1 C13 C12 118.55(17)
C14 C13 C12 123.19(16)
C4 C3 C2 109.03(14)
C4 C3 H3 123.5(10)
C2 C3 H3 127.4(10)
C29 C24 C25 119.90(14)
C29 C24 N2 119.70(13)
C25 C24 N2 120.36(13)
C24 C29 C28 120.41(16)
C24 C29 H29 119.1(10)
C28 C29 H29 120.4(10)
C9 C10 C5 120.91(17)
C9 C10 H10 120.5(11)
C5 C10 H10 118.6(11)
C21 C22 C35 120.34(18)
C21 C22 H22 120.0(11)
C35 C22 H22 119.6(11)
C20 C19 C36 120.24(17)
C20 C19 H19 119.6(11)
C36 C19 H19 120.2(11)
O4 C34 C31 122.74(15)
O4 C34 C38 119.63(15)
C31 C34 C38 117.62(14)
C26 C25 C24 119.83(16)
C26 C25 H25 120.6(10)
C24 C25 H25 119.6(10)
C13 C12 C11 118.87(17)
C13 C12 H12 121.4(12)
C11 C12 H12 119.7(12)
N2 C32 C31 107.64(12)
N2 C32 C33 122.50(13)
C31 C32 C33 129.81(13)
C19 C20 C21 119.62(16)
C19 C20 H20 118.1(10)
C21 C20 H20 122.3(10)
C14 C15 C16 120.45(16)
C14 C15 H15 119.1(11)
C16 C15 H15 120.4(11)
O2 C1 C2 123.30(17)
O2 C1 C37 120.00(16)
C2 C1 C37 116.70(17)
C27 C26 C25 118.74(16)
C27 C26 H26 119.9(12)
C25 C26 H26 121.4(12)
F2 C27 C26 118.68(16)
F2 C27 C28 118.48(17)
C26 C27 C28 122.84(16)
C32 C33 H33A 109.5
C32 C33 H33B 109.5
H33A C33 H33B 109.5
C32 C33 H33C 109.5
H33A C33 H33C 109.5
H33B C33 H33C 109.5
C8 C9 C10 120.47(19)
C8 C9 H9 121.1(13)
C10 C9 H9 118.4(13)
C17 C18 H18B 112(2)
C17 C18 H18A 109.4(15)
H18B C18 H18A 104(2)
C17 C18 H18C 113.8(17)
H18B C18 H18C 109(3)
H18A C18 H18C 109(2)
C13 C14 C15 117.79(16)
C13 C14 H14 119.8(11)
C15 C14 H14 122.4(11)
C7 C6 C5 121.03(17)
C7 C6 H6 120.7(11)
C5 C6 H6 118.3(11)
C20 C21 C22 120.69(18)
C20 C21 H21 121.0(12)
C22 C21 H21 118.3(12)
C27 C28 C29 118.25(17)
C27 C28 H28 120.9(12)
C29 C28 H28 120.8(12)
C8 C7 C6 120.51(18)
C8 C7 H7 120.5(12)
C6 C7 H7 119.0(12)
C1 C37 H37A 109.5
C1 C37 H37B 109.5
H37A C37 H37B 109.5
C1 C37 H37C 109.5
H37A C37 H37C 109.5
H37B C37 H37C 109.5
C34 C38 H38A 109.5
C34 C38 H38B 109.5
H38A C38 H38B 109.5
C34 C38 H38C 109.5
H38A C38 H38C 109.5
H38B C38 H38C 109.5
C7 C8 C9 119.46(18)
C7 C8 H8 122.1(14)
C9 C8 H8 118.4(14)

loop_
_geom_bond_atom_site_label_1
_geom_bond_atom_site_label_2
_geom_bond_distance
_geom_bond_publ_flag
N1 C17 1.3723(19) yes
N1 C4 1.3978(19) ?
N1 C16 1.4350(19) yes
N2 C32 1.3737(18) yes
N2 C23 1.3961(18) ?
N2 C24 1.4340(19) yes
F2 C27 1.3541(19) yes
F1 C13 1.357(2) ?
O4 C34 1.2143(19) yes
C23 C30 1.355(2) ?
C23 C35 1.4694(19) ?
C16 C11 1.380(2) ?
C16 C15 1.382(2) ?
C36 C19 1.381(2) ?
C36 C35 1.390(2) ?
C36 H36 0.956(17) ?
C35 C22 1.387(2) ?
C31 C32 1.382(2) ?
C31 C30 1.417(2) ?
C31 C34 1.462(2) ?
C17 C2 1.382(2) ?
C17 C18 1.483(2) ?
C5 C6 1.390(2) ?
C5 C10 1.393(2) ?
C5 C4 1.467(2) ?
C30 H30 0.963(16) ?
C4 C3 1.358(2) ?
C2 C3 1.421(2) ?
C2 C1 1.463(2) ?
C11 C12 1.379(2) ?
C11 H11 0.962(17) ?
C13 C14 1.363(3) ?
C13 C12 1.365(3) ?
O2 C1 1.220(2) ?
C3 H3 0.968(17) ?
C24 C29 1.375(2) ?
C24 C25 1.383(2) ?
C29 C28 1.379(2) ?
C29 H29 0.963(18) ?
C10 C9 1.376(3) ?
C10 H10 0.980(19) ?
C22 C21 1.381(2) ?
C22 H22 0.933(19) ?
C19 C20 1.370(3) ?
C19 H19 0.984(19) ?
C34 C38 1.495(2) ?
C25 C26 1.380(2) ?
C25 H25 0.962(18) ?
C12 H12 0.92(2) ?
C32 C33 1.488(2) ?
C20 C21 1.373(3) ?
C20 H20 0.980(17) ?
C15 C14 1.377(2) ?
C15 H15 0.937(19) ?
C1 C37 1.493(3) ?
C26 C27 1.358(3) ?
C26 H26 0.93(2) ?
C27 C28 1.365(3) ?
C33 H33A 0.9600 ?
C33 H33B 0.9600 ?
C33 H33C 0.9600 ?
C9 C8 1.373(3) ?
C9 H9 0.92(2) ?
C18 H18B 0.90(4) ?
C18 H18A 0.95(3) ?
C18 H18C 0.95(3) ?
C14 H14 0.958(19) ?
C6 C7 1.377(2) ?
C6 H6 0.948(19) ?
C21 H21 0.95(2) ?
C28 H28 0.93(2) ?
C7 C8 1.370(3) ?
C7 H7 0.94(2) ?
C37 H37A 0.9600 ?
C37 H37B 0.9600 ?
C37 H37C 0.9600 ?
C38 H38A 0.9600 ?
C38 H38B 0.9600 ?
C38 H38C 0.9600 ?
C8 H8 0.92(2) ?

loop_
_geom_hbond_atom_site_label_D
_geom_hbond_atom_site_label_H
_geom_hbond_atom_site_label_A
_geom_hbond_site_symmetry_A
_geom_hbond_distance_DH
_geom_hbond_distance_HA
_geom_hbond_distance_DA
_geom_hbond_angle_DHA
_geom_hbond_publ_flag
C18 H18A O2 1_555 0.95(3) 2.44(3) 3.012(3) 119(2) yes
C33 H33B O4 1_555 0.96 2.47 3.020(2) 116 yes
C11 H11 O4 2_756 0.96(2) 2.57(2) 3.477(3) 157.0(10) yes
C25 H25 Cg2 1_655 0.96(2) 2.66(2) 3.514(2) 148.0(10) yes
C12 H12 Cg2 4_555 0.92(2) 2.80(2) 3.687(3) 162(2) yes
C26 H26 O4 2_756 0.93(2) 2.36(2) 3.213(3) 152(2) yes

loop_
_geom_torsion_atom_site_label_1
_geom_torsion_atom_site_label_2
_geom_torsion_atom_site_label_3
_geom_torsion_atom_site_label_4
_geom_torsion
_geom_torsion_publ_flag
C32 N2 C23 C30 -0.51(16) ?
C24 N2 C23 C30 -175.26(13) ?
C32 N2 C23 C35 -179.57(13) ?
C24 N2 C23 C35 5.7(2) ?
C17 N1 C16 C11 100.50(17) ?
C4 N1 C16 C11 -65.85(19) ?
C17 N1 C16 C15 -77.38(19) ?
C4 N1 C16 C15 116.27(17) ?
C19 C36 C35 C22 1.1(2) ?
C19 C36 C35 C23 -177.01(14) ?
C30 C23 C35 C22 -133.36(18) yes
N2 C23 C35 C22 45.5(2) ?
C30 C23 C35 C36 44.7(2) ?
N2 C23 C35 C36 -136.44(15) ?
C4 N1 C17 C2 0.25(16) ?
C16 N1 C17 C2 -168.12(13) ?
C4 N1 C17 C18 -178.13(16) ?
C16 N1 C17 C18 13.5(2) ?
N2 C23 C30 C31 0.21(16) ?
C35 C23 C30 C31 179.22(14) ?
C32 C31 C30 C23 0.15(17) ?
C34 C31 C30 C23 179.26(14) ?
C17 N1 C4 C3 -0.02(16) ?
C16 N1 C4 C3 167.83(13) yes
C17 N1 C4 C5 175.62(13) yes
C16 N1 C4 C5 -16.5(2) ?
C6 C5 C4 C3 -30.6(2) ?
C10 C5 C4 C3 144.69(17) ?
C6 C5 C4 N1 154.77(14) ?
C10 C5 C4 N1 -30.0(2) ?
N1 C17 C2 C3 -0.37(16) ?
C18 C17 C2 C3 177.84(18) ?
N1 C17 C2 C1 -178.68(14) ?
C18 C17 C2 C1 -0.5(3) ?
C15 C16 C11 C12 0.3(2) ?
N1 C16 C11 C12 -177.58(13) ?
N1 C4 C3 C2 -0.21(16) ?
C5 C4 C3 C2 -175.62(14) ?
C17 C2 C3 C4 0.36(17) ?
C1 C2 C3 C4 178.65(15) ?
C32 N2 C24 C29 -123.10(16) yes
C23 N2 C24 C29 50.8(2) ?
C32 N2 C24 C25 59.1(2) ?
C23 N2 C24 C25 -127.00(15) ?
C25 C24 C29 C28 1.2(2) ?
N2 C24 C29 C28 -176.55(14) ?
C6 C5 C10 C9 0.2(3) ?
C4 C5 C10 C9 -175.14(17) ?
C36 C35 C22 C21 -0.1(2) ?
C23 C35 C22 C21 177.94(16) ?
C35 C36 C19 C20 -0.9(2) ?
C32 C31 C34 O4 2.6(3) ?
C30 C31 C34 O4 -176.33(16) yes
C32 C31 C34 C38 -177.95(15) ?
C30 C31 C34 C38 3.1(2) ?
C29 C24 C25 C26 -0.1(2) ?
N2 C24 C25 C26 177.63(14) ?
F1 C13 C12 C11 178.27(15) ?
C14 C13 C12 C11 -0.7(3) ?
C16 C11 C12 C13 0.2(2) ?
C23 N2 C32 C31 0.60(15) ?
C24 N2 C32 C31 175.24(13) ?
C23 N2 C32 C33 -176.99(14) ?
C24 N2 C32 C33 -2.4(2) ?
C30 C31 C32 N2 -0.46(16) ?
C34 C31 C32 N2 -179.56(14) ?
C30 C31 C32 C33 176.89(15) ?
C34 C31 C32 C33 -2.2(3) ?
C36 C19 C20 C21 -0.5(3) ?
C11 C16 C15 C14 -0.5(2) ?
N1 C16 C15 C14 177.39(15) ?
C17 C2 C1 O2 -2.0(3) ?
C3 C2 C1 O2 -179.97(17) yes
C17 C2 C1 C37 178.43(16) ?
C3 C2 C1 C37 0.5(2) ?
C24 C25 C26 C27 -1.1(3) ?
C25 C26 C27 F2 -179.26(16) ?
C25 C26 C27 C28 1.2(3) ?
C5 C10 C9 C8 0.2(3) ?
F1 C13 C14 C15 -178.44(16) ?
C12 C13 C14 C15 0.5(3) ?
C16 C15 C14 C13 0.1(3) ?
C10 C5 C6 C7 -0.5(2) ?
C4 C5 C6 C7 174.97(15) ?
C19 C20 C21 C22 1.5(3) ?
C35 C22 C21 C20 -1.2(3) ?
F2 C27 C28 C29 -179.67(16) ?
C26 C27 C28 C29 -0.2(3) ?
C24 C29 C28 C27 -1.1(3) ?
C5 C6 C7 C8 0.6(3) ?
C6 C7 C8 C9 -0.2(3) ?
C10 C9 C8 C7 -0.2(3) ?

loop_
_cod_related_entry_id
_cod_related_entry_database
_cod_related_entry_code
1 ChemSpider 24735579
